data_4038236
loop_
_publ_author_name
'Mao, Jialin'
'Hai, Yu'
'Ye, Hebo'
'You, Lei'

_publ_section_title
;
 Adaptive Covalent Networks Enabled by Dual Reactivity: The Evolution of
 Reversible Covalent Bonds, Their Molecular Assemblies, and Guest
 Recognition.
;
_journal_issue 8
_journal_name_full 'The Journal of organic chemistry'
_journal_page_first 5351
_journal_page_last 5361
_journal_paper_doi 10.1021/acs.joc.0c00051
_journal_volume 85
_journal_year 2020
_chemical_absolute_configuration unk
_chemical_formula_moiety 'C27 H28 N2 O4 S4'
_chemical_formula_sum 'C27 H28 N2 O4 S4'
_chemical_formula_weight 572.80
_space_group_crystal_system orthorhombic
_space_group_IT_number 18
_space_group_name_Hall 'P 2 2ab'
_space_group_name_H-M_alt 'P 21 21 2'
_symmetry_Int_Tables_number 18
_atom_sites_solution_primary dual
_audit_creation_date 2019-02-19
_audit_creation_method
;
Olex2 1.2-ac3
(compiled 2017.08.10 svn.r3458 for OlexSys, GUI svn.r5381)
;
_cell_angle_alpha 90
_cell_angle_beta 90
_cell_angle_gamma 90
_cell_formula_units_Z 4
_cell_length_a 16.760(5)
_cell_length_b 25.156(11)
_cell_length_c 6.3059(13)
_cell_measurement_reflns_used 2848
_cell_measurement_temperature 301.45(10)
_cell_measurement_theta_max 57.2070
_cell_measurement_theta_min 2.6840
_cell_volume 2658.7(15)
_computing_cell_refinement 'CrysAlisPro 1.171.40.14a (Rigaku OD, 2018)'
_computing_data_collection 'CrysAlisPro 1.171.40.14a (Rigaku OD, 2018)'
_computing_data_reduction 'CrysAlisPro 1.171.40.14a (Rigaku OD, 2018)'
_computing_molecular_graphics 'Olex2 (Dolomanov et al., 2009)'
_computing_publication_material 'Olex2 (Dolomanov et al., 2009)'
_computing_structure_refinement 'olex2.refine (Bourhis et al., 2015)'
_computing_structure_solution 'ShelXT (Sheldrick, 2015)'
_diffrn_ambient_environment air
_diffrn_ambient_temperature 301.45(10)
_diffrn_detector 'CCD plate'
_diffrn_detector_type HyPix
_diffrn_measured_fraction_theta_full 0.8566
_diffrn_measured_fraction_theta_max 0.8566
_diffrn_measurement_details
;
List of Runs (angles in degrees, time in seconds):

  # Type    Start    End  Width  t~exp~   \w     \q     \k     \f   Frames
--------------------------------------------------------------------------
  1  \w     62.00 129.00   0.50    0.75    --   70.46  58.00-121.00  134
  2  \w     81.00 133.00   0.50    0.75    --   70.46  88.00 -13.00  104
  3  \w     54.00 129.00   0.50    0.75    --   70.46  57.00 150.00  150
  4  \w     -1.00  59.00   0.50    0.75    --   70.46 -78.00 -26.00  120
  5  \w     -8.00  31.00   0.50    0.19    --   -3.12 -99.00  90.00   78
  6  \w     -7.00  30.00   0.50    0.19    --   -3.12 -99.00 -60.00   74
  7  \w    -14.00  27.00   0.50    0.19    --   -3.12 -99.00-180.00   82
  8  \w   -146.00 -89.00   0.50    0.75    --  -76.71 -99.00   0.00  114
;
_diffrn_measurement_device 'four-circle diffractometer'
_diffrn_measurement_device_type 'ROD, Synergy Custom system, HyPix'
_diffrn_measurement_method '\w scans'
_diffrn_orient_matrix_type 'CrysAlisPro convention (1999,Acta A55,543-557)'
_diffrn_orient_matrix_UB_11 0.1448552000
_diffrn_orient_matrix_UB_12 -0.0535597000
_diffrn_orient_matrix_UB_13 -0.0153459000
_diffrn_orient_matrix_UB_21 0.1054026000
_diffrn_orient_matrix_UB_22 0.0105547000
_diffrn_orient_matrix_UB_23 0.0456893000
_diffrn_orient_matrix_UB_31 -0.1140545000
_diffrn_orient_matrix_UB_32 -0.0576281000
_diffrn_orient_matrix_UB_33 0.0227879000
_diffrn_radiation_monochromator mirror
_diffrn_radiation_probe x-ray
_diffrn_radiation_type synchrotron
_diffrn_radiation_wavelength 1.3405
_diffrn_reflns_av_R_equivalents 0.0525
_diffrn_reflns_av_unetI/netI 0.0671
_diffrn_reflns_limit_h_max 20
_diffrn_reflns_limit_h_min -21
_diffrn_reflns_limit_k_max 31
_diffrn_reflns_limit_k_min -31
_diffrn_reflns_limit_l_max 8
_diffrn_reflns_limit_l_min -7
_diffrn_reflns_number 10408
_diffrn_reflns_theta_full 61.7282
_diffrn_reflns_theta_max 61.73
_diffrn_reflns_theta_min 2.75
_diffrn_source 'micro-focus metaljet'
_exptl_absorpt_coefficient_mu 2.333
_exptl_absorpt_correction_T_max 1.00000
_exptl_absorpt_correction_T_min 0.31163
_exptl_absorpt_correction_type multi-scan
_exptl_absorpt_process_details
;
CrysAlisPro 1.171.40.14a (Rigaku Oxford Diffraction, 2018)
Empirical absorption correction using spherical harmonics,
 implemented in SCALE3 ABSPACK scaling algorithm.
;
_exptl_crystal_density_diffrn 1.4309
_exptl_crystal_description Prism
_exptl_crystal_F_000 1207.0272
_refine_diff_density_max 0.4551
_refine_diff_density_min -0.8746
_refine_diff_density_rms 0.1086
_refine_ls_abs_structure_details 'Flack, H. D. (1983). Acta Cryst. A39, 876-881.'
_refine_ls_abs_structure_Flack 0.01(5)
_refine_ls_d_res_high 0.7610
_refine_ls_d_res_low 13.9477
_refine_ls_goodness_of_fit_ref 0.9728
_refine_ls_hydrogen_treatment constr
_refine_ls_matrix_type full
_refine_ls_number_constraints 49
_refine_ls_number_parameters 334
_refine_ls_number_reflns 5414
_refine_ls_number_restraints 0
_refine_ls_restrained_S_all 0.9728
_refine_ls_R_factor_all 0.1394
_refine_ls_R_factor_gt 0.0788
_refine_ls_shift/su_max 0.0000
_refine_ls_shift/su_mean 0.0000
_refine_ls_structure_factor_coef Fsqd
_refine_ls_weighting_details 'w=1/[\s^2^(Fo^2^)+(0.1267P)^2^+4.7745P] where P=(Fo^2^+2Fc^2^)/3'
_refine_ls_weighting_scheme calc
_refine_ls_wR_factor_gt 0.2057
_refine_ls_wR_factor_ref 0.2595
_reflns_Friedel_coverage 0.759
_reflns_limit_h_max 21
_reflns_limit_h_min -21
_reflns_limit_k_max 31
_reflns_limit_k_min -31
_reflns_limit_l_max 8
_reflns_limit_l_min -8
_reflns_number_gt 2978
_reflns_number_total 5414
_reflns_threshold_expression I>=2u(I)
_cod_data_source_file jo0c00051_si_002.cif
_cod_data_source_block 2H
_cod_depositor_comments 'Adding full bibliography for 4038227--4038237.cif.'
_cod_original_cell_volume 2658.6(15)
_cod_original_sg_symbol_Hall ' P 2 2ab'
_cod_database_code 4038236
_chemical_oxdiff_formula CHONS
_reflns_odcompleteness_completeness 99.27
_reflns_odcompleteness_iscentric 1
_reflns_odcompleteness_theta 56.82
_olex2_refinement_description
;
1. Fixed Uiso
 At 1.2 times of:
  All C(H) groups, All C(H,H) groups
2.a Ternary CH refined with riding coordinates:
 C21(H21), C9(H9)
2.b Secondary CH2 refined with riding coordinates:
 C19(H19a,H19b), C18(H18a,H18b), C10(H10a,H10b), C30(H30a,H30b), C32(H32a,
 H32b), C31(H31a,H31b), C11(H11a,H11b)
2.c Aromatic/amide H refined with riding coordinates:
 C16(H16), C7(H7), C4(H4), C23(H23), C17(H17), C26(H26), C5(H5), C6(H6),
 C24(H24), C13(H13), C14(H14), C25(H25)
;
_olex2_submission_special_instructions 'No special instructions were received'
_oxdiff_exptl_absorpt_empirical_details
;
Empirical correction (ABSPACK) includes:
- Absorption correction using spherical harmonics
- Frame scaling
;
_oxdiff_exptl_absorpt_empirical_full_max 2.022
_oxdiff_exptl_absorpt_empirical_full_min 0.392

loop_
_space_group_symop_id
_space_group_symop_operation_xyz
1 x,y,z
2 x+1/2,-y+1/2,-z
3 -x+1/2,y+1/2,-z
4 -x,-y,z

loop_
_atom_site_label
_atom_site_type_symbol
_atom_site_fract_x
_atom_site_fract_y
_atom_site_fract_z
_atom_site_U_iso_or_equiv
_atom_site_adp_type
_atom_site_occupancy
_atom_site_refinement_flags_posn
S28 S 0.35411(12) 0.55840(8) 0.6573(3) 0.0627(5) Uani 1.000000 .
S2 S 0.40464(14) 0.89694(9) 0.7851(3) 0.0703(6) Uani 1.000000 .
S33 S 0.29948(15) 0.79750(9) 0.3470(4) 0.0816(7) Uani 1.000000 .
S29 S 0.28993(16) 0.67192(10) 1.0948(4) 0.0862(8) Uani 1.000000 .
O34 O 0.3893(3) 0.5080(2) 0.7006(9) 0.0760(15) Uani 1.000000 .
N20 N 0.3711(4) 0.6010(2) 0.8514(9) 0.0571(14) Uani 1.000000 .
N1 N 0.4042(4) 0.8558(2) 0.5799(8) 0.0554(14) Uani 1.000000 .
O37 O 0.4490(4) 0.9440(2) 0.7413(12) 0.0931(19) Uani 1.000000 .
O35 O 0.3733(4) 0.5818(3) 0.4565(8) 0.0859(18) Uani 1.000000 .
O36 O 0.4249(4) 0.8694(3) 0.9759(9) 0.098(2) Uani 1.000000 .
C27 C 0.2557(4) 0.5558(3) 0.7041(11) 0.0564(17) Uani 1.000000 .
C8 C 0.2735(4) 0.8892(3) 0.5884(11) 0.0569(17) Uani 1.000000 .
C22 C 0.2357(4) 0.5801(3) 0.8904(12) 0.0605(19) Uani 1.000000 .
C21 C 0.3048(5) 0.6056(3) 0.9996(12) 0.067(2) Uani 1.000000 .
H21 H 0.3178(5) 0.5835(3) 1.1228(12) 0.080(2) Uiso 1.000000 R
C15 C 0.5242(4) 0.6658(3) 0.7444(13) 0.067(2) Uani 1.000000 .
C12 C 0.5371(5) 0.7743(3) 0.6333(16) 0.073(2) Uani 1.000000 .
C3 C 0.3051(5) 0.9099(3) 0.7723(11) 0.0605(18) Uani 1.000000 .
C16 C 0.5059(6) 0.6841(4) 0.5410(13) 0.075(2) Uani 1.000000 .
H16 H 0.4884(6) 0.6603(4) 0.4381(13) 0.090(3) Uiso 1.000000 R
C9 C 0.3319(4) 0.8597(3) 0.4517(13) 0.064(2) Uani 1.000000 .
H9 H 0.3444(4) 0.8827(3) 0.3307(13) 0.076(2) Uiso 1.000000 R
C19 C 0.4492(4) 0.5965(4) 0.9518(13) 0.069(2) Uani 1.000000 .
H19a H 0.4511(4) 0.6202(4) 1.0729(13) 0.082(2) Uiso 1.000000 R
H19b H 0.4557(4) 0.5605(4) 1.0041(13) 0.082(2) Uiso 1.000000 R
C7 C 0.1936(5) 0.8979(4) 0.5425(14) 0.075(2) Uani 1.000000 .
H7 H 0.1708(5) 0.8841(4) 0.4198(14) 0.089(3) Uiso 1.000000 R
C4 C 0.2614(6) 0.9401(3) 0.9139(14) 0.077(2) Uani 1.000000 .
H4 H 0.2846(6) 0.9544(3) 1.0352(14) 0.092(3) Uiso 1.000000 R
C18 C 0.5178(5) 0.6093(3) 0.8073(16) 0.078(2) Uani 1.000000 .
H18a H 0.5128(5) 0.5879(3) 0.6800(16) 0.094(3) Uiso 1.000000 R
H18b H 0.5669(5) 0.5990(3) 0.8772(16) 0.094(3) Uiso 1.000000 R
C23 C 0.1579(5) 0.5774(3) 0.9629(15) 0.073(2) Uani 1.000000 .
H23 H 0.1435(5) 0.5941(3) 1.0888(15) 0.088(3) Uiso 1.000000 R
C17 C 0.5134(6) 0.7359(4) 0.4932(14) 0.079(2) Uani 1.000000 .
H17 H 0.5017(6) 0.7464(4) 0.3552(14) 0.095(3) Uiso 1.000000 R
C26 C 0.1972(6) 0.5300(3) 0.5825(14) 0.077(2) Uani 1.000000 .
H26 H 0.2106(6) 0.5150(3) 0.4526(14) 0.093(3) Uiso 1.000000 R
C5 C 0.1812(6) 0.9483(3) 0.8670(14) 0.075(2) Uani 1.000000 .
H5 H 0.1494(6) 0.9678(3) 0.9595(14) 0.090(3) Uiso 1.000000 R
C6 C 0.1487(6) 0.9277(4) 0.6836(16) 0.081(2) Uani 1.000000 .
H6 H 0.0951(6) 0.9339(4) 0.6539(16) 0.098(3) Uiso 1.000000 R
C24 C 0.1028(6) 0.5502(4) 0.8483(18) 0.084(2) Uani 1.000000 .
H24 H 0.0514(6) 0.5471(4) 0.9025(18) 0.101(3) Uiso 1.000000 R
C13 C 0.5523(6) 0.7566(4) 0.8372(16) 0.087(3) Uani 1.000000 .
H13 H 0.5666(6) 0.7809(4) 0.9415(16) 0.104(3) Uiso 1.000000 R
C10 C 0.4779(4) 0.8555(4) 0.4554(15) 0.073(2) Uani 1.000000 .
H10a H 0.4686(4) 0.8359(4) 0.3252(15) 0.088(3) Uiso 1.000000 R
H10b H 0.4911(4) 0.8918(4) 0.4172(15) 0.088(3) Uiso 1.000000 R
C14 C 0.5466(6) 0.7045(4) 0.8868(16) 0.082(3) Uani 1.000000 .
H14 H 0.5585(6) 0.6943(4) 1.0249(16) 0.099(3) Uiso 1.000000 R
C30 C 0.2468(6) 0.7059(4) 0.8761(18) 0.091(3) Uani 1.000000 .
H30a H 0.2161(6) 0.6802(4) 0.7959(18) 0.109(4) Uiso 1.000000 R
H30b H 0.2093(6) 0.7316(4) 0.9326(18) 0.109(4) Uiso 1.000000 R
C32 C 0.2508(6) 0.7654(4) 0.5621(17) 0.085(3) Uani 1.000000 .
H32a H 0.2212(6) 0.7923(4) 0.6393(17) 0.102(3) Uiso 1.000000 R
H32b H 0.2120(6) 0.7410(4) 0.5029(17) 0.102(3) Uiso 1.000000 R
C25 C 0.1193(5) 0.5270(4) 0.6566(17) 0.081(2) Uani 1.000000 .
H25 H 0.0798(5) 0.5098(4) 0.5790(17) 0.098(3) Uiso 1.000000 R
C31 C 0.3002(6) 0.7350(4) 0.7210(15) 0.092(3) Uani 1.000000 .
H31a H 0.3346(6) 0.7594(4) 0.7975(15) 0.110(3) Uiso 1.000000 R
H31b H 0.3338(6) 0.7096(4) 0.6472(15) 0.110(3) Uiso 1.000000 R
C11 C 0.5473(5) 0.8313(4) 0.5685(17) 0.086(3) Uani 1.000000 .
H11a H 0.5580(5) 0.8522(4) 0.6946(17) 0.103(3) Uiso 1.000000 R
H11b H 0.5937(5) 0.8339(4) 0.4774(17) 0.103(3) Uiso 1.000000 R

loop_
_atom_site_aniso_label
_atom_site_aniso_U_11
_atom_site_aniso_U_22
_atom_site_aniso_U_33
_atom_site_aniso_U_12
_atom_site_aniso_U_13
_atom_site_aniso_U_23
S28 0.0792(12) 0.0692(11) 0.0397(9) 0.0029(10) 0.0032(9) -0.0030(8)
S2 0.0828(13) 0.0800(13) 0.0482(10) -0.0071(11) -0.0080(9) -0.0033(9)
S33 0.0911(15) 0.0880(15) 0.0659(13) -0.0100(13) -0.0039(12) -0.0206(11)
S29 0.1062(19) 0.0856(15) 0.0669(14) 0.0032(14) 0.0057(12) -0.0240(11)
O34 0.083(4) 0.062(3) 0.083(4) 0.019(3) 0.005(3) -0.006(3)
N20 0.063(3) 0.070(3) 0.039(3) -0.002(3) -0.000(3) -0.007(3)
N1 0.061(3) 0.072(4) 0.033(3) -0.000(3) 0.002(3) 0.000(2)
O37 0.099(4) 0.077(4) 0.104(5) -0.039(4) -0.009(4) -0.011(4)
O35 0.103(4) 0.119(5) 0.036(3) -0.023(4) 0.012(3) 0.001(3)
O36 0.103(5) 0.151(6) 0.042(3) 0.025(4) -0.022(3) 0.009(3)
C27 0.059(4) 0.072(4) 0.039(3) 0.007(4) -0.002(3) 0.002(3)
C8 0.050(4) 0.076(5) 0.044(4) 0.003(4) -0.001(3) 0.001(3)
C22 0.054(4) 0.072(5) 0.055(5) 0.002(4) 0.003(3) -0.000(3)
C21 0.063(4) 0.084(5) 0.053(4) -0.000(4) 0.006(4) 0.011(4)
C15 0.057(4) 0.079(5) 0.064(5) 0.004(4) -0.000(4) -0.005(4)
C12 0.064(5) 0.071(5) 0.084(6) -0.002(4) 0.002(4) -0.012(5)
C3 0.074(5) 0.069(4) 0.039(4) -0.007(4) -0.005(3) 0.007(3)
C16 0.092(6) 0.082(6) 0.051(5) 0.001(5) -0.006(4) -0.004(4)
C9 0.056(4) 0.078(5) 0.057(5) 0.003(4) -0.011(3) 0.009(4)
C19 0.064(4) 0.089(6) 0.053(4) 0.003(4) -0.012(4) 0.006(4)
C7 0.069(5) 0.089(6) 0.065(5) -0.003(5) -0.017(4) -0.001(5)
C4 0.096(6) 0.077(5) 0.057(5) -0.003(5) 0.008(4) -0.013(4)
C18 0.062(5) 0.081(5) 0.091(7) 0.009(4) 0.002(4) 0.005(5)
C23 0.076(5) 0.078(5) 0.066(5) 0.004(4) 0.009(4) -0.007(4)
C17 0.098(7) 0.086(6) 0.052(5) 0.006(5) -0.006(5) 0.005(4)
C26 0.089(6) 0.077(5) 0.066(5) 0.012(5) -0.004(5) -0.001(4)
C5 0.090(6) 0.070(5) 0.066(5) 0.007(5) 0.017(5) -0.001(4)
C6 0.080(6) 0.087(6) 0.077(6) 0.002(5) 0.010(5) 0.010(5)
C24 0.073(5) 0.083(6) 0.098(7) 0.001(5) 0.009(5) 0.001(6)
C13 0.102(7) 0.092(7) 0.067(6) -0.006(6) -0.019(5) -0.000(5)
C10 0.061(5) 0.083(6) 0.075(6) 0.001(4) 0.012(4) 0.008(5)
C14 0.093(6) 0.083(6) 0.071(6) 0.001(5) -0.015(5) 0.008(5)
C30 0.097(7) 0.073(5) 0.103(8) 0.009(5) 0.013(6) -0.003(5)
C32 0.076(6) 0.075(6) 0.105(8) -0.014(5) -0.004(6) 0.001(5)
C25 0.060(5) 0.088(6) 0.096(7) -0.005(4) -0.012(5) -0.009(5)
C31 0.079(6) 0.130(8) 0.066(6) 0.004(6) 0.008(5) -0.006(5)
C11 0.063(5) 0.086(6) 0.108(8) -0.000(5) -0.008(5) 0.012(6)

loop_
_atom_type_symbol
_atom_type_scat_dispersion_real
_atom_type_scat_dispersion_imag
_atom_type_scat_Cromer_Mann_a1
_atom_type_scat_Cromer_Mann_a2
_atom_type_scat_Cromer_Mann_a3
_atom_type_scat_Cromer_Mann_a4
_atom_type_scat_Cromer_Mann_b1
_atom_type_scat_Cromer_Mann_b2
_atom_type_scat_Cromer_Mann_b3
_atom_type_scat_Cromer_Mann_b4
_atom_type_scat_Cromer_Mann_c
_atom_type_scat_source
_atom_type_scat_dispersion_source
H -0.00000 0.00000 0.49300 0.32291 0.14019 0.04081 10.51090 26.12570 3.14236 57.79970 0.0030380000826 'International Tables Volume C Table 6.1.1.4 (pp. 500-502)' custom
C 0.01500 0.00700 2.31000 1.02000 1.58860 0.86500 20.84390 10.20750 0.56870 51.65120 0.215599998832 'International Tables Volume C Table 6.1.1.4 (pp. 500-502)' custom
S 0.29200 0.42400 6.90530 5.20340 1.43790 1.58630 1.46790 22.21510 0.25360 56.17200 0.866900026798 'International Tables Volume C Table 6.1.1.4 (pp. 500-502)' custom
O 0.04100 0.02500 3.04850 2.28680 1.54630 0.86700 13.27710 5.70110 0.32390 32.90890 0.250800013542 'International Tables Volume C Table 6.1.1.4 (pp. 500-502)' custom
N 0.02500 0.01400 12.21260 3.13220 2.01250 1.16630 0.00570 9.89330 28.99750 0.58260 -11.5290002823 'International Tables Volume C Table 6.1.1.4 (pp. 500-502)' custom

loop_
_geom_angle_atom_site_label_1
_geom_angle_atom_site_label_2
_geom_angle_atom_site_label_3
_geom_angle
_geom_angle_site_symmetry_1
_geom_angle_site_symmetry_3
_geom_angle_publ_flag
N20 S28 O34 111.4(3) . . ?
O35 S28 O34 116.2(4) . . ?
O35 S28 N20 110.5(3) . . ?
C27 S28 O34 109.8(4) . . ?
C27 S28 N20 93.7(3) . . ?
C27 S28 O35 113.1(4) . . ?
O37 S2 N1 111.7(4) . . ?
O36 S2 N1 110.8(3) . . ?
O36 S2 O37 116.2(4) . . ?
C3 S2 N1 94.5(3) . . ?
C3 S2 O37 110.1(4) . . ?
C3 S2 O36 111.5(4) . . ?
C32 S33 C9 104.8(4) . . ?
C30 S29 C21 104.2(4) . . ?
C21 N20 S28 113.3(5) . . ?
C19 N20 S28 115.2(5) . . ?
C19 N20 C21 114.4(6) . . ?
C9 N1 S2 113.2(5) . . ?
C10 N1 S2 114.7(5) . . ?
C10 N1 C9 113.8(6) . . ?
C22 C27 S28 112.1(6) . . ?
C26 C27 S28 127.5(6) . . ?
C26 C27 C22 120.3(7) . . ?
C9 C8 C3 114.8(6) . . ?
C7 C8 C3 119.1(7) . . ?
C7 C8 C9 126.0(7) . . ?
C21 C22 C27 113.5(7) . . ?
C23 C22 C27 119.6(8) . . ?
C23 C22 C21 126.8(7) . . ?
N20 C21 S29 113.3(6) . . ?
C22 C21 S29 116.6(6) . . ?
C22 C21 N20 105.2(6) . . ?
H21 C21 S29 107.1(3) . . ?
H21 C21 N20 107.1(4) . . ?
H21 C21 C22 107.1(4) . . ?
C18 C15 C16 123.1(8) . . ?
C14 C15 C16 115.2(8) . . ?
C14 C15 C18 121.6(8) . . ?
C13 C12 C17 115.2(8) . . ?
C11 C12 C17 122.1(9) . . ?
C11 C12 C13 122.7(9) . . ?
C8 C3 S2 110.1(6) . . ?
C4 C3 S2 126.5(6) . . ?
C4 C3 C8 123.2(8) . . ?
H16 C16 C15 119.9(5) . . ?
C17 C16 C15 120.3(8) . . ?
C17 C16 H16 119.9(5) . . ?
N1 C9 S33 113.5(5) . . ?
C8 C9 S33 116.5(5) . . ?
C8 C9 N1 104.9(6) . . ?
H9 C9 S33 107.1(3) . . ?
H9 C9 N1 107.1(4) . . ?
H9 C9 C8 107.1(4) . . ?
H19a C19 N20 108.8(4) . . ?
H19b C19 N20 108.8(4) . . ?
H19b C19 H19a 107.6 . . ?
C18 C19 N20 114.0(7) . . ?
C18 C19 H19a 108.8(5) . . ?
C18 C19 H19b 108.8(5) . . ?
H7 C7 C8 120.8(5) . . ?
C6 C7 C8 118.4(8) . . ?
C6 C7 H7 120.8(5) . . ?
H4 C4 C3 121.4(5) . . ?
C5 C4 C3 117.2(8) . . ?
C5 C4 H4 121.4(5) . . ?
C19 C18 C15 115.1(7) . . ?
H18a C18 C15 108.5(5) . . ?
H18a C18 C19 108.5(5) . . ?
H18b C18 C15 108.5(5) . . ?
H18b C18 C19 108.5(4) . . ?
H18b C18 H18a 107.5 . . ?
H23 C23 C22 120.3(5) . . ?
C24 C23 C22 119.3(9) . . ?
C24 C23 H23 120.3(6) . . ?
C16 C17 C12 124.6(9) . . ?
H17 C17 C12 117.7(6) . . ?
H17 C17 C16 117.7(5) . . ?
H26 C26 C27 120.1(5) . . ?
C25 C26 C27 119.9(8) . . ?
C25 C26 H26 120.1(6) . . ?
H5 C5 C4 119.9(5) . . ?
C6 C5 C4 120.2(8) . . ?
C6 C5 H5 119.9(6) . . ?
C5 C6 C7 121.8(9) . . ?
H6 C6 C7 119.1(5) . . ?
H6 C6 C5 119.1(6) . . ?
H24 C24 C23 118.4(6) . . ?
C25 C24 C23 123.1(9) . . ?
C25 C24 H24 118.4(6) . . ?
H13 C13 C12 119.5(6) . . ?
C14 C13 C12 121.0(9) . . ?
C14 C13 H13 119.5(6) . . ?
H10a C10 N1 108.8(4) . . ?
H10b C10 N1 108.8(4) . . ?
H10b C10 H10a 107.7 . . ?
C11 C10 N1 113.8(8) . . ?
C11 C10 H10a 108.8(5) . . ?
C11 C10 H10b 108.8(5) . . ?
C13 C14 C15 123.7(9) . . ?
H14 C14 C15 118.2(5) . . ?
H14 C14 C13 118.2(6) . . ?
H30a C30 S29 107.4(3) . . ?
H30b C30 S29 107.4(3) . . ?
H30b C30 H30a 107.0 . . ?
C31 C30 S29 119.6(8) . . ?
C31 C30 H30a 107.4(6) . . ?
C31 C30 H30b 107.4(5) . . ?
H32a C32 S33 107.6(3) . . ?
H32b C32 S33 107.6(3) . . ?
H32b C32 H32a 107.0 . . ?
C31 C32 S33 119.0(7) . . ?
C31 C32 H32a 107.6(5) . . ?
C31 C32 H32b 107.6(5) . . ?
C24 C25 C26 117.6(9) . . ?
H25 C25 C26 121.2(6) . . ?
H25 C25 C24 121.2(6) . . ?
C32 C31 C30 110.5(8) . . ?
H31a C31 C30 109.6(6) . . ?
H31a C31 C32 109.6(5) . . ?
H31b C31 C30 109.6(6) . . ?
H31b C31 C32 109.6(5) . . ?
H31b C31 H31a 108.1 . . ?
C10 C11 C12 115.5(8) . . ?
H11a C11 C12 108.4(6) . . ?
H11a C11 C10 108.4(5) . . ?
H11b C11 C12 108.4(5) . . ?
H11b C11 C10 108.4(5) . . ?
H11b C11 H11a 107.5 . . ?

loop_
_geom_bond_atom_site_label_1
_geom_bond_atom_site_label_2
_geom_bond_distance
_geom_bond_site_symmetry_2
_geom_bond_publ_flag
S28 O34 1.425(5) . ?
S28 N20 1.652(6) . ?
S28 O35 1.432(6) . ?
S28 C27 1.676(7) . ?
S2 N1 1.658(6) . ?
S2 O37 1.426(6) . ?
S2 O36 1.430(6) . ?
S2 C3 1.702(8) . ?
S33 C9 1.784(9) . ?
S33 C32 1.777(10) . ?
S29 C21 1.790(9) . ?
S29 C30 1.776(11) . ?
N20 C21 1.457(9) . ?
N20 C19 1.459(9) . ?
N1 C9 1.459(9) . ?
N1 C10 1.463(9) . ?
C27 C22 1.365(10) . ?
C27 C26 1.404(11) . ?
C8 C3 1.377(10) . ?
C8 C9 1.500(11) . ?
C8 C7 1.387(10) . ?
C22 C21 1.492(11) . ?
C22 C23 1.384(11) . ?
C21 H21 0.9800 . ?
C15 C16 1.396(11) . ?
C15 C18 1.481(12) . ?
C15 C14 1.377(12) . ?
C12 C17 1.368(12) . ?
C12 C13 1.385(13) . ?
C12 C11 1.501(12) . ?
C3 C4 1.383(11) . ?
C16 H16 0.9300 . ?
C16 C17 1.345(12) . ?
C9 H9 0.9800 . ?
C19 H19a 0.9700 . ?
C19 H19b 0.9700 . ?
C19 C18 1.501(11) . ?
C7 H7 0.9300 . ?
C7 C6 1.386(12) . ?
C4 H4 0.9300 . ?
C4 C5 1.392(13) . ?
C18 H18a 0.9700 . ?
C18 H18b 0.9700 . ?
C23 H23 0.9300 . ?
C23 C24 1.358(13) . ?
C17 H17 0.9300 . ?
C26 H26 0.9300 . ?
C26 C25 1.389(12) . ?
C5 H5 0.9300 . ?
C5 C6 1.380(13) . ?
C6 H6 0.9300 . ?
C24 H24 0.9300 . ?
C24 C25 1.371(14) . ?
C13 H13 0.9300 . ?
C13 C14 1.349(12) . ?
C10 H10a 0.9700 . ?
C10 H10b 0.9700 . ?
C10 C11 1.493(11) . ?
C14 H14 0.9300 . ?
C30 H30a 0.9700 . ?
C30 H30b 0.9700 . ?
C30 C31 1.514(13) . ?
C32 H32a 0.9700 . ?
C32 H32b 0.9700 . ?
C32 C31 1.509(13) . ?
C25 H25 0.9300 . ?
C31 H31a 0.9700 . ?
C31 H31b 0.9700 . ?
C11 H11a 0.9700 . ?
C11 H11b 0.9700 . ?
